data_1558310
loop_
_publ_author_name
'Labella, Jorge'
'Dur\'an-Sampedro, Gonzalo'
'Mart\'inez-D\'iaz, M. Victoria'
'Torres, Tom\'as'

_publ_section_title
;
 Annulative \p-extension of BODIPYs made easy via gold(i)-catalyzed
 cycloisomerization
;
_journal_issue 39
_journal_name_full 'Chemical Science'
_journal_page_first 10778
_journal_page_last 10785
_journal_paper_doi 10.1039/D0SC01054E
_journal_volume 11
_journal_year 2020
_chemical_formula_sum 'C31 H25 B F2 N2'
_chemical_formula_weight 474.34
_chemical_name_common JL376-21DEHIDRO
_space_group_crystal_system triclinic
_space_group_IT_number 2
_space_group_name_Hall '-P 1'
_space_group_name_H-M_alt 'P -1'
_atom_sites_solution_hydrogens geom
_audit_update_record
;
2020-02-20 deposited with the CCDC.	2020-06-09 downloaded from the CCDC.
;
_cell_angle_alpha 79.032(11)
_cell_angle_beta 88.721(10)
_cell_angle_gamma 85.253(10)
_cell_formula_units_Z 2
_cell_length_a 7.9160(14)
_cell_length_b 10.089(2)
_cell_length_c 15.968(3)
_cell_measurement_reflns_used 8812
_cell_measurement_temperature 296.(2)
_cell_measurement_theta_max 26.0791
_cell_measurement_theta_min 2.2203
_cell_volume 1247.7(4)
_computing_cell_refinement 'Bruker SAINT'
_computing_data_collection 'Bruker APEX2'
_computing_data_reduction 'Bruker SAINT'
_computing_molecular_graphics 'Bruker SHELXTL'
_computing_publication_material 'Bruker SHELXTL'
_computing_structure_refinement 'SHELXL-2014 (Sheldrick 2014)'
_computing_structure_solution 'SHELXS-97 (Sheldrick 2008)'
_diffrn_ambient_temperature 296.(2)
_diffrn_detector_area_resol_mean 8.3333
_diffrn_measured_fraction_theta_full 0.997
_diffrn_measured_fraction_theta_max 0.997
_diffrn_measurement_device_type 'Bruker Kappa Apex II'
_diffrn_measurement_method '\f and \w scans'
_diffrn_radiation_type 'Mo K\a'
_diffrn_radiation_wavelength 0.71073
_diffrn_reflns_av_R_equivalents 0.0331
_diffrn_reflns_av_unetI/netI 0.0138
_diffrn_reflns_limit_h_max 9
_diffrn_reflns_limit_h_min -9
_diffrn_reflns_limit_k_max 12
_diffrn_reflns_limit_k_min -12
_diffrn_reflns_limit_l_max 19
_diffrn_reflns_limit_l_min -19
_diffrn_reflns_number 62317
_diffrn_reflns_theta_full 25.35
_diffrn_reflns_theta_max 25.35
_diffrn_reflns_theta_min 1.30
_exptl_absorpt_coefficient_mu 0.084
_exptl_absorpt_correction_T_max 1.00
_exptl_absorpt_correction_T_min 0.95
_exptl_absorpt_correction_type multi-scan
_exptl_absorpt_process_details sadabs
_exptl_crystal_colour 'dark purple'
_exptl_crystal_density_diffrn 1.263
_exptl_crystal_density_method 'not measured'
_exptl_crystal_description plate
_exptl_crystal_F_000 496
_exptl_crystal_size_max 0.366
_exptl_crystal_size_mid 0.295
_exptl_crystal_size_min 0.054
_refine_diff_density_max 0.712
_refine_diff_density_min -0.396
_refine_ls_extinction_method none
_refine_ls_goodness_of_fit_ref 1.031
_refine_ls_hydrogen_treatment constr
_refine_ls_matrix_type full
_refine_ls_number_parameters 329
_refine_ls_number_reflns 4551
_refine_ls_number_restraints 0
_refine_ls_restrained_S_all 1.031
_refine_ls_R_factor_all 0.0602
_refine_ls_R_factor_gt 0.0440
_refine_ls_shift/su_max 0.000
_refine_ls_shift/su_mean 0.000
_refine_ls_structure_factor_coef Fsqd
_refine_ls_weighting_details 'w=1/[\s^2^(Fo^2^)+(0.1024P)^2^+0.3569P] where P=(Fo^2^+2Fc^2^)/3'
_refine_ls_weighting_scheme calc
_refine_ls_wR_factor_gt 0.1348
_refine_ls_wR_factor_ref 0.1632
_reflns_number_gt 3806
_reflns_number_total 4551
_reflns_threshold_expression 'I > 2\s(I)'
_cod_data_source_file d0sc01054e2.cif
_cod_data_source_block 02884JorgeLabella
_cod_depositor_comments 'Adding full bibliography for 1558304--1558314.cif.'
_cod_database_code 1558310

loop_
_space_group_symop_operation_xyz
'x, y, z'
'-x, -y, -z'

loop_
_atom_site_type_symbol
_atom_site_label
_atom_site_fract_x
_atom_site_fract_y
_atom_site_fract_z
_atom_site_U_iso_or_equiv
_atom_site_adp_type
_atom_site_calc_flag
_atom_site_refinement_flags_adp
_atom_site_refinement_flags_occupancy
_atom_site_refinement_flags_posn
_atom_site_occupancy
_atom_site_disorder_assembly
_atom_site_disorder_group
B B1 0.6397(3) 0.53515(19) 0.78663(12) 0.0417(4) Uani d . . . 1 . .
C C1 0.7154(2) 0.53356(17) 0.94321(11) 0.0424(4) Uani d . . . 1 . .
H H1 0.7955 0.4596 0.9486 0.051 Uiso calc U . R 1 . .
C C2 0.6681(2) 0.60346(18) 1.00794(11) 0.0463(4) Uani d . . . 1 . .
H H2 0.7098 0.5855 1.0633 0.056 Uiso calc U . R 1 . .
C C3 0.5473(2) 0.70457(17) 0.97452(11) 0.0426(4) Uani d . . . 1 . .
H H3 0.4919 0.7678 1.0032 0.051 Uiso calc U . R 1 . .
C C4 0.5230(2) 0.69481(16) 0.88931(10) 0.0364(4) Uani d . . . 1 . .
C C5 0.41379(19) 0.77041(15) 0.82698(10) 0.0347(4) Uani d . . . 1 . .
C C6 0.4105(2) 0.73931(16) 0.74638(10) 0.0361(4) Uani d . . . 1 . .
C C7 0.3107(2) 0.79625(17) 0.67472(10) 0.0388(4) Uani d . . . 1 . .
H H7 0.2292 0.8689 0.6715 0.047 Uiso calc U . R 1 . .
C C8 0.3538(2) 0.72643(17) 0.61023(10) 0.0389(4) Uani d . . . 1 . .
C C9 0.4841(2) 0.62754(17) 0.64419(10) 0.0396(4) Uani d . . . 1 . .
H H9 0.5395 0.5661 0.6142 0.048 Uiso calc U . R 1 . .
C C10 0.2990(2) 0.88495(16) 0.84753(10) 0.0365(4) Uani d . . . 1 . .
C C11 0.1279(2) 0.86597(18) 0.86539(10) 0.0413(4) Uani d . . . 1 . .
C C12 0.0242(2) 0.9758(2) 0.88277(12) 0.0521(5) Uani d . . . 1 . .
H H12 -0.0892 0.9641 0.8961 0.063 Uiso calc U . R 1 . .
C C13 0.0826(3) 1.1013(2) 0.88099(12) 0.0529(5) Uani d . . . 1 . .
C C14 0.2522(3) 1.11628(19) 0.86387(13) 0.0533(5) Uani d . . . 1 . .
H H14 0.2938 1.2 0.8632 0.064 Uiso calc U . R 1 . .
C C15 0.3625(2) 1.00986(18) 0.84757(12) 0.0466(4) Uani d . . . 1 . .
C C16 0.0561(3) 0.7328(2) 0.86633(14) 0.0587(5) Uani d . . . 1 . .
H H16A -0.0592 0.737 0.8863 0.088 Uiso calc U . R 1 . .
H H16B 0.1219 0.6624 0.9036 0.088 Uiso calc U . R 1 . .
H H16C 0.0595 0.7136 0.8097 0.088 Uiso calc U . R 1 . .
C C17 -0.0351(3) 1.2197(3) 0.89659(17) 0.0787(8) Uani d . . . 1 . .
H H17A 0.0199 1.2693 0.9324 0.118 Uiso calc U . R 1 . .
H H17B -0.1367 1.1872 0.9242 0.118 Uiso calc U . R 1 . .
H H17C -0.0634 1.2782 0.8431 0.118 Uiso calc U . R 1 . .
C C18 0.5459(3) 1.0319(2) 0.8300(2) 0.0772(8) Uani d . . . 1 . .
H H18A 0.562 1.1264 0.8248 0.116 Uiso calc U . R 1 . .
H H18B 0.5798 1.0029 0.7778 0.116 Uiso calc U . R 1 . .
H H18C 0.6133 0.9806 0.8761 0.116 Uiso calc U . R 1 . .
C C19 0.2787(2) 0.74223(18) 0.52461(10) 0.0426(4) Uani d . . . 1 . .
C C20 0.2401(2) 0.8739(2) 0.47307(11) 0.0466(4) Uani d . . . 1 . .
C C21 0.2779(3) 0.9955(2) 0.49729(13) 0.0556(5) Uani d . . . 1 . .
H H21 0.3326 0.9915 0.5487 0.067 Uiso calc U . R 1 . .
C C22 0.2361(3) 1.1191(2) 0.44689(16) 0.0701(6) Uani d . . . 1 . .
H H22 0.2604 1.1976 0.4651 0.084 Uiso calc U . R 1 . .
C C23 0.1575(3) 1.1286(3) 0.36870(16) 0.0745(7) Uani d . . . 1 . .
H H23 0.1282 1.213 0.3352 0.089 Uiso calc U . R 1 . .
C C24 0.1240(3) 1.0148(3) 0.34183(13) 0.0701(7) Uani d . . . 1 . .
H H24 0.074 1.022 0.2888 0.084 Uiso calc U . R 1 . .
C C25 0.1630(2) 0.8843(2) 0.39201(12) 0.0557(5) Uani d . . . 1 . .
C C26 0.1280(3) 0.7655(3) 0.36440(14) 0.0702(7) Uani d . . . 1 . .
H H26 0.0778 0.7721 0.3115 0.084 Uiso calc U . R 1 . .
C C27 0.1658(3) 0.6408(3) 0.41310(14) 0.0667(6) Uani d . . . 1 . .
H H27 0.1421 0.5636 0.3931 0.08 Uiso calc U . R 1 . .
C C28 0.2409(2) 0.6280(2) 0.49400(12) 0.0503(5) Uani d . . . 1 . .
C C29 0.2747(3) 0.4946(2) 0.54387(14) 0.0555(5) Uani d . . . 1 . .
C C30 0.3067(3) 0.3840(2) 0.58448(15) 0.0625(6) Uani d . . . 1 . .
C C31 0.3530(4) 0.2533(3) 0.6384(2) 0.0905(8) Uani d . . . 1 . .
H H31A 0.4427 0.2062 0.6115 0.136 Uiso calc U . R 1 . .
H H31B 0.2563 0.2007 0.6465 0.136 Uiso calc U . R 1 . .
H H31C 0.3907 0.2668 0.6927 0.136 Uiso calc U . R 1 . .
F F1 0.58718(19) 0.40651(11) 0.79849(8) 0.0693(4) Uani d . . . 1 . .
F F2 0.80234(14) 0.53644(14) 0.75455(7) 0.0661(4) Uani d . . . 1 . .
N N1 0.62963(17) 0.58757(13) 0.87157(8) 0.0367(3) Uani d . . . 1 . .
N N2 0.51716(17) 0.63379(13) 0.72441(8) 0.0368(3) Uani d . . . 1 . .

loop_
_atom_site_aniso_label
_atom_site_aniso_U_11
_atom_site_aniso_U_22
_atom_site_aniso_U_33
_atom_site_aniso_U_12
_atom_site_aniso_U_13
_atom_site_aniso_U_23
B1 0.0503(11) 0.0345(9) 0.0397(10) 0.0123(8) -0.0063(8) -0.0113(8)
C1 0.0484(10) 0.0364(9) 0.0404(9) 0.0048(7) -0.0096(7) -0.0050(7)
C2 0.0548(10) 0.0465(10) 0.0371(9) -0.0005(8) -0.0127(7) -0.0069(7)
C3 0.0491(10) 0.0433(9) 0.0377(9) 0.0005(7) -0.0036(7) -0.0144(7)
C4 0.0394(8) 0.0336(8) 0.0366(8) 0.0020(6) -0.0020(6) -0.0100(6)
C5 0.0362(8) 0.0325(8) 0.0357(8) 0.0015(6) -0.0012(6) -0.0090(6)
C6 0.0395(8) 0.0316(8) 0.0370(8) 0.0068(6) -0.0019(6) -0.0096(6)
C7 0.0416(9) 0.0372(8) 0.0363(8) 0.0074(7) -0.0033(7) -0.0076(7)
C8 0.0420(9) 0.0404(9) 0.0336(8) 0.0023(7) -0.0029(7) -0.0073(7)
C9 0.0440(9) 0.0404(9) 0.0357(8) 0.0052(7) -0.0012(7) -0.0139(7)
C10 0.0386(8) 0.0388(8) 0.0323(8) 0.0082(7) -0.0042(6) -0.0118(6)
C11 0.0387(9) 0.0513(10) 0.0337(8) 0.0048(7) -0.0050(6) -0.0111(7)
C12 0.0375(9) 0.0742(14) 0.0442(10) 0.0145(9) -0.0042(7) -0.0177(9)
C13 0.0577(11) 0.0584(12) 0.0432(10) 0.0240(9) -0.0123(8) -0.0221(8)
C14 0.0602(12) 0.0421(10) 0.0606(12) 0.0121(8) -0.0124(9) -0.0226(9)
C15 0.0451(10) 0.0405(9) 0.0560(11) 0.0057(7) -0.0050(8) -0.0171(8)
C16 0.0507(11) 0.0652(13) 0.0613(12) -0.0097(9) 0.0002(9) -0.0126(10)
C17 0.0805(16) 0.0848(17) 0.0711(15) 0.0442(14) -0.0137(12) -0.0358(13)
C18 0.0522(12) 0.0497(12) 0.132(2) -0.0055(10) 0.0049(13) -0.0242(13)
C19 0.0392(9) 0.0548(10) 0.0335(8) 0.0049(7) -0.0016(7) -0.0114(7)
C20 0.0375(9) 0.0630(12) 0.0358(9) 0.0072(8) -0.0001(7) -0.0050(8)
C21 0.0571(11) 0.0568(12) 0.0483(11) -0.0006(9) -0.0066(9) 0.0010(9)
C22 0.0709(14) 0.0609(13) 0.0691(14) -0.0016(11) -0.0069(11) 0.0109(11)
C23 0.0681(15) 0.0773(17) 0.0632(14) 0.0099(12) -0.0044(11) 0.0184(13)
C24 0.0561(12) 0.1018(19) 0.0407(11) 0.0184(12) -0.0061(9) 0.0058(11)
C25 0.0433(10) 0.0829(14) 0.0374(9) 0.0121(9) -0.0029(7) -0.0094(9)
C26 0.0637(13) 0.1049(19) 0.0427(11) 0.0151(12) -0.0176(9) -0.0235(12)
C27 0.0636(13) 0.0879(17) 0.0565(13) 0.0061(11) -0.0118(10) -0.0371(12)
C28 0.0473(10) 0.0625(12) 0.0439(10) 0.0043(8) -0.0026(8) -0.0203(9)
C29 0.0556(11) 0.0606(13) 0.0571(12) -0.0040(9) -0.0011(9) -0.0279(10)
C30 0.0679(13) 0.0579(13) 0.0661(13) -0.0054(10) -0.0007(11) -0.0228(11)
C31 0.106(2) 0.0676(16) 0.093(2) -0.0014(15) 0.0028(16) -0.0080(14)
F1 0.1114(10) 0.0317(6) 0.0658(8) 0.0034(6) -0.0257(7) -0.0128(5)
F2 0.0503(7) 0.0932(9) 0.0520(7) 0.0271(6) -0.0016(5) -0.0208(6)
N1 0.0406(7) 0.0305(7) 0.0375(7) 0.0047(5) -0.0049(6) -0.0056(5)
N2 0.0418(7) 0.0340(7) 0.0345(7) 0.0073(6) -0.0034(5) -0.0107(6)

loop_
_atom_type_symbol
_atom_type_description
_atom_type_scat_dispersion_real
_atom_type_scat_dispersion_imag
_atom_type_scat_source
C C 0.0033 0.0016 'International Tables Vol C Tables 4.2.6.8 and 6.1.1.4'
H H 0.0000 0.0000 'International Tables Vol C Tables 4.2.6.8 and 6.1.1.4'
B B 0.0013 0.0007 'International Tables Vol C Tables 4.2.6.8 and 6.1.1.4'
N N 0.0061 0.0033 'International Tables Vol C Tables 4.2.6.8 and 6.1.1.4'
F F 0.0171 0.0103 'International Tables Vol C Tables 4.2.6.8 and 6.1.1.4'

loop_
_geom_angle_atom_site_label_1
_geom_angle_atom_site_label_2
_geom_angle_atom_site_label_3
_geom_angle_site_symmetry_1
_geom_angle_site_symmetry_3
_geom_angle
_geom_angle_publ_flag
F1 B1 F2 . . 110.17(15) ?
F1 B1 N1 . . 110.26(15) ?
F2 B1 N1 . . 110.47(15) ?
F1 B1 N2 . . 109.66(15) ?
F2 B1 N2 . . 110.19(15) ?
N1 B1 N2 . . 106.00(12) ?
N1 C1 C2 . . 110.51(15) ?
N1 C1 H1 . . 124.7 ?
C2 C1 H1 . . 124.7 ?
C3 C2 C1 . . 106.77(15) ?
C3 C2 H2 . . 126.6 ?
C1 C2 H2 . . 126.6 ?
C2 C3 C4 . . 107.45(15) ?
C2 C3 H3 . . 126.3 ?
C4 C3 H3 . . 126.3 ?
N1 C4 C5 . . 120.76(14) ?
N1 C4 C3 . . 108.05(14) ?
C5 C4 C3 . . 131.18(15) ?
C6 C5 C4 . . 120.52(14) ?
C6 C5 C10 . . 119.52(14) ?
C4 C5 C10 . . 119.95(14) ?
C5 C6 N2 . . 121.22(14) ?
C5 C6 C7 . . 131.29(14) ?
N2 C6 C7 . . 107.48(13) ?
C8 C7 C6 . . 108.56(14) ?
C8 C7 H7 . . 125.7 ?
C6 C7 H7 . . 125.7 ?
C7 C8 C9 . . 105.23(14) ?
C7 C8 C19 . . 129.23(15) ?
C9 C8 C19 . . 125.47(15) ?
N2 C9 C8 . . 111.27(14) ?
N2 C9 H9 . . 124.4 ?
C8 C9 H9 . . 124.4 ?
C15 C10 C11 . . 120.81(15) ?
C15 C10 C5 . . 119.85(15) ?
C11 C10 C5 . . 119.34(15) ?
C12 C11 C10 . . 117.70(17) ?
C12 C11 C16 . . 120.22(17) ?
C10 C11 C16 . . 122.08(16) ?
C13 C12 C11 . . 122.69(18) ?
C13 C12 H12 . . 118.7 ?
C11 C12 H12 . . 118.7 ?
C12 C13 C14 . . 118.12(16) ?
C12 C13 C17 . . 121.3(2) ?
C14 C13 C17 . . 120.6(2) ?
C13 C14 C15 . . 121.81(19) ?
C13 C14 H14 . . 119.1 ?
C15 C14 H14 . . 119.1 ?
C14 C15 C10 . . 118.84(17) ?
C14 C15 C18 . . 119.41(18) ?
C10 C15 C18 . . 121.75(16) ?
C11 C16 H16A . . 109.5 ?
C11 C16 H16B . . 109.5 ?
H16A C16 H16B . . 109.5 ?
C11 C16 H16C . . 109.5 ?
H16A C16 H16C . . 109.5 ?
H16B C16 H16C . . 109.5 ?
C13 C17 H17A . . 109.5 ?
C13 C17 H17B . . 109.5 ?
H17A C17 H17B . . 109.5 ?
C13 C17 H17C . . 109.5 ?
H17A C17 H17C . . 109.5 ?
H17B C17 H17C . . 109.5 ?
C15 C18 H18A . . 109.5 ?
C15 C18 H18B . . 109.5 ?
H18A C18 H18B . . 109.5 ?
C15 C18 H18C . . 109.5 ?
H18A C18 H18C . . 109.5 ?
H18B C18 H18C . . 109.5 ?
C28 C19 C20 . . 119.23(16) ?
C28 C19 C8 . . 119.60(16) ?
C20 C19 C8 . . 121.16(16) ?
C21 C20 C25 . . 117.29(18) ?
C21 C20 C19 . . 123.52(16) ?
C25 C20 C19 . . 119.17(19) ?
C22 C21 C20 . . 121.6(2) ?
C22 C21 H21 . . 119.2 ?
C20 C21 H21 . . 119.2 ?
C21 C22 C23 . . 120.7(3) ?
C21 C22 H22 . . 119.6 ?
C23 C22 H22 . . 119.6 ?
C24 C23 C22 . . 119.6(2) ?
C24 C23 H23 . . 120.2 ?
C22 C23 H23 . . 120.2 ?
C23 C24 C25 . . 121.9(2) ?
C23 C24 H24 . . 119.0 ?
C25 C24 H24 . . 119.0 ?
C26 C25 C24 . . 122.1(2) ?
C26 C25 C20 . . 119.1(2) ?
C24 C25 C20 . . 118.8(2) ?
C27 C26 C25 . . 121.64(19) ?
C27 C26 H26 . . 119.2 ?
C25 C26 H26 . . 119.2 ?
C26 C27 C28 . . 120.3(2) ?
C26 C27 H27 . . 119.9 ?
C28 C27 H27 . . 119.9 ?
C19 C28 C27 . . 120.6(2) ?
C19 C28 C29 . . 121.15(17) ?
C27 C28 C29 . . 118.23(19) ?
C30 C29 C28 . . 178.4(2) ?
C29 C30 C31 . . 175.7(3) ?
C30 C31 H31A . . 109.5 ?
C30 C31 H31B . . 109.5 ?
H31A C31 H31B . . 109.5 ?
C30 C31 H31C . . 109.5 ?
H31A C31 H31C . . 109.5 ?
H31B C31 H31C . . 109.5 ?
C1 N1 C4 . . 107.24(14) ?
C1 N1 B1 . . 126.55(14) ?
C4 N1 B1 . . 126.13(13) ?
C9 N2 C6 . . 107.45(13) ?
C9 N2 B1 . . 127.20(13) ?
C6 N2 B1 . . 125.14(13) ?

loop_
_geom_bond_atom_site_label_1
_geom_bond_atom_site_label_2
_geom_bond_site_symmetry_2
_geom_bond_distance
_geom_bond_publ_flag
B1 F1 . 1.373(2) ?
B1 F2 . 1.375(2) ?
B1 N1 . 1.545(2) ?
B1 N2 . 1.558(2) ?
C1 N1 . 1.343(2) ?
C1 C2 . 1.387(3) ?
C1 H1 . 0.93 ?
C2 C3 . 1.376(2) ?
C2 H2 . 0.93 ?
C3 C4 . 1.401(2) ?
C3 H3 . 0.93 ?
C4 N1 . 1.385(2) ?
C4 C5 . 1.400(2) ?
C5 C6 . 1.383(2) ?
C5 C10 . 1.492(2) ?
C6 N2 . 1.3964(19) ?
C6 C7 . 1.407(2) ?
C7 C8 . 1.376(2) ?
C7 H7 . 0.93 ?
C8 C9 . 1.415(2) ?
C8 C19 . 1.479(2) ?
C9 N2 . 1.327(2) ?
C9 H9 . 0.93 ?
C10 C15 . 1.395(3) ?
C10 C11 . 1.399(2) ?
C11 C12 . 1.391(3) ?
C11 C16 . 1.499(3) ?
C12 C13 . 1.378(3) ?
C12 H12 . 0.93 ?
C13 C14 . 1.379(3) ?
C13 C17 . 1.509(3) ?
C14 C15 . 1.387(2) ?
C14 H14 . 0.93 ?
C15 C18 . 1.499(3) ?
C16 H16A . 0.96 ?
C16 H16B . 0.96 ?
C16 H16C . 0.96 ?
C17 H17A . 0.96 ?
C17 H17B . 0.96 ?
C17 H17C . 0.96 ?
C18 H18A . 0.96 ?
C18 H18B . 0.96 ?
C18 H18C . 0.96 ?
C19 C28 . 1.391(3) ?
C19 C20 . 1.436(3) ?
C20 C21 . 1.411(3) ?
C20 C25 . 1.426(3) ?
C21 C22 . 1.369(3) ?
C21 H21 . 0.93 ?
C22 C23 . 1.391(4) ?
C22 H22 . 0.93 ?
C23 C24 . 1.347(4) ?
C23 H23 . 0.93 ?
C24 C25 . 1.419(3) ?
C24 H24 . 0.93 ?
C25 C26 . 1.404(3) ?
C26 C27 . 1.361(4) ?
C26 H26 . 0.93 ?
C27 C28 . 1.413(3) ?
C27 H27 . 0.93 ?
C28 C29 . 1.435(3) ?
C29 C30 . 1.189(3) ?
C30 C31 . 1.455(4) ?
C31 H31A . 0.96 ?
C31 H31B . 0.96 ?
C31 H31C . 0.96 ?

loop_
_geom_torsion_atom_site_label_1
_geom_torsion_atom_site_label_2
_geom_torsion_atom_site_label_3
_geom_torsion_atom_site_label_4
_geom_torsion_site_symmetry_1
_geom_torsion_site_symmetry_2
_geom_torsion_site_symmetry_3
_geom_torsion_site_symmetry_4
_geom_torsion
_geom_torsion_publ_flag
N1 C1 C2 C3 . . . . 0.2(2) ?
C1 C2 C3 C4 . . . . -0.1(2) ?
C2 C3 C4 N1 . . . . 0.0(2) ?
C2 C3 C4 C5 . . . . 178.75(18) ?
N1 C4 C5 C6 . . . . 0.0(2) ?
C3 C4 C5 C6 . . . . -178.70(17) ?
N1 C4 C5 C10 . . . . 179.57(14) ?
C3 C4 C5 C10 . . . . 0.9(3) ?
C4 C5 C6 N2 . . . . -1.1(2) ?
C10 C5 C6 N2 . . . . 179.32(14) ?
C4 C5 C6 C7 . . . . 177.95(17) ?
C10 C5 C6 C7 . . . . -1.7(3) ?
C5 C6 C7 C8 . . . . -178.57(18) ?
N2 C6 C7 C8 . . . . 0.56(19) ?
C6 C7 C8 C9 . . . . -1.00(19) ?
C6 C7 C8 C19 . . . . 176.08(17) ?
C7 C8 C9 N2 . . . . 1.1(2) ?
C19 C8 C9 N2 . . . . -176.09(16) ?
C6 C5 C10 C15 . . . . -100.91(19) ?
C4 C5 C10 C15 . . . . 79.5(2) ?
C6 C5 C10 C11 . . . . 78.2(2) ?
C4 C5 C10 C11 . . . . -101.39(18) ?
C15 C10 C11 C12 . . . . 0.2(2) ?
C5 C10 C11 C12 . . . . -178.87(15) ?
C15 C10 C11 C16 . . . . -179.64(17) ?
C5 C10 C11 C16 . . . . 1.3(2) ?
C10 C11 C12 C13 . . . . 1.6(3) ?
C16 C11 C12 C13 . . . . -178.57(17) ?
C11 C12 C13 C14 . . . . -2.1(3) ?
C11 C12 C13 C17 . . . . 177.44(18) ?
C12 C13 C14 C15 . . . . 0.9(3) ?
C17 C13 C14 C15 . . . . -178.67(19) ?
C13 C14 C15 C10 . . . . 0.8(3) ?
C13 C14 C15 C18 . . . . -179.6(2) ?
C11 C10 C15 C14 . . . . -1.4(3) ?
C5 C10 C15 C14 . . . . 177.72(16) ?
C11 C10 C15 C18 . . . . 179.0(2) ?
C5 C10 C15 C18 . . . . -1.9(3) ?
C7 C8 C19 C28 . . . . -133.9(2) ?
C9 C8 C19 C28 . . . . 42.6(3) ?
C7 C8 C19 C20 . . . . 44.6(3) ?
C9 C8 C19 C20 . . . . -138.87(18) ?
C28 C19 C20 C21 . . . . -178.08(17) ?
C8 C19 C20 C21 . . . . 3.4(3) ?
C28 C19 C20 C25 . . . . 0.4(3) ?
C8 C19 C20 C25 . . . . -178.10(15) ?
C25 C20 C21 C22 . . . . 2.7(3) ?
C19 C20 C21 C22 . . . . -178.76(19) ?
C20 C21 C22 C23 . . . . -1.4(3) ?
C21 C22 C23 C24 . . . . -0.8(4) ?
C22 C23 C24 C25 . . . . 1.5(4) ?
C23 C24 C25 C26 . . . . 179.8(2) ?
C23 C24 C25 C20 . . . . -0.2(3) ?
C21 C20 C25 C26 . . . . 178.09(18) ?
C19 C20 C25 C26 . . . . -0.5(3) ?
C21 C20 C25 C24 . . . . -1.9(3) ?
C19 C20 C25 C24 . . . . 179.47(17) ?
C24 C25 C26 C27 . . . . -179.9(2) ?
C20 C25 C26 C27 . . . . 0.0(3) ?
C25 C26 C27 C28 . . . . 0.5(4) ?
C20 C19 C28 C27 . . . . 0.1(3) ?
C8 C19 C28 C27 . . . . 178.67(17) ?
C20 C19 C28 C29 . . . . -178.99(17) ?
C8 C19 C28 C29 . . . . -0.4(3) ?
C26 C27 C28 C19 . . . . -0.6(3) ?
C26 C27 C28 C29 . . . . 178.5(2) ?
C2 C1 N1 C4 . . . . -0.2(2) ?
C2 C1 N1 B1 . . . . -176.99(17) ?
C5 C4 N1 C1 . . . . -178.77(15) ?
C3 C4 N1 C1 . . . . 0.17(19) ?
C5 C4 N1 B1 . . . . -2.0(3) ?
C3 C4 N1 B1 . . . . 176.93(16) ?
F1 B1 N1 C1 . . . . 61.8(2) ?
F2 B1 N1 C1 . . . . -60.2(2) ?
N2 B1 N1 C1 . . . . -179.61(15) ?
F1 B1 N1 C4 . . . . -114.38(17) ?
F2 B1 N1 C4 . . . . 123.60(17) ?
N2 B1 N1 C4 . . . . 4.2(2) ?
C8 C9 N2 C6 . . . . -0.80(19) ?
C8 C9 N2 B1 . . . . 174.19(16) ?
C5 C6 N2 C9 . . . . 179.38(16) ?
C7 C6 N2 C9 . . . . 0.15(19) ?
C5 C6 N2 B1 . . . . 4.3(3) ?
C7 C6 N2 B1 . . . . -174.98(15) ?
F1 B1 N2 C9 . . . . -60.5(2) ?
F2 B1 N2 C9 . . . . 61.0(2) ?
N1 B1 N2 C9 . . . . -179.48(15) ?
F1 B1 N2 C6 . . . . 113.69(18) ?
F2 B1 N2 C6 . . . . -124.87(17) ?
N1 B1 N2 C6 . . . . -5.3(2) ?
